data_1571571
loop_
_publ_author_name
'Liu, Yu'
'Coles, Nathan T.'
'Cajiao, Nathalia'
'Taylor, Laurence J.'
'Davies, E. Stephen'
'Barbour, Alistair'
'Morgan, Patrick J.'
'Butler, Kevin'
'Pointer-Gleadhill, Ben'
'Argent, Stephen P.'
'McMaster, Jonathan'
'Neidig, Michael L.'
'Robinson, David'
'Kays, Deborah L.'

_publ_section_title
;
 Mechanistic investigations of the Fe(ii) mediated synthesis of
 squaraines.
;
_journal_issue 25
_journal_name_full 'Chemical science'
_journal_page_first 9599
_journal_page_last 9611
_journal_paper_doi 10.1039/d4sc01286k
_journal_volume 15
_journal_year 2024
_chemical_formula_moiety 'C52 H50 O2, C3 H3'
_chemical_formula_sum 'C55 H53 O2'
_chemical_formula_weight 745.97
_space_group_crystal_system orthorhombic
_space_group_IT_number 61
_space_group_name_Hall '-P 2ac 2ab'
_space_group_name_H-M_alt 'P b c a'
_atom_sites_solution_hydrogens geom
_atom_sites_solution_primary dual
_atom_sites_solution_secondary difmap
_audit_creation_date 2023-06-05
_audit_creation_method
;
Olex2 1.5
(compiled 2023.03.06 svn.rbb2c1857 for OlexSys, GUI svn.r6748)
;
_audit_update_record
;
2024-02-21 deposited with the CCDC.	2024-05-07 downloaded from the CCDC.
;
_cell_angle_alpha 90
_cell_angle_beta 90
_cell_angle_gamma 90
_cell_formula_units_Z 8
_cell_length_a 17.89460(10)
_cell_length_b 20.08990(10)
_cell_length_c 23.55470(10)
_cell_measurement_reflns_used 98077
_cell_measurement_temperature 120(2)
_cell_measurement_theta_max 75.3070
_cell_measurement_theta_min 3.2920
_cell_volume 8467.93(7)
_computing_cell_refinement 'CrysAlisPro 1.171.40.67a (Rigaku OD, 2019)'
_computing_data_collection 'CrysAlisPro 1.171.40.67a (Rigaku OD, 2019)'
_computing_data_reduction 'CrysAlisPro 1.171.40.67a (Rigaku OD, 2019)'
_computing_molecular_graphics 'Olex2 1.5 (Dolomanov et al., 2009)'
_computing_publication_material 'Olex2 1.5 (Dolomanov et al., 2009)'
_computing_structure_refinement 'SHELXL 2018/3 (Sheldrick, 2015)'
_computing_structure_solution 'SHELXT 2018/2 (Sheldrick, 2018)'
_diffrn_ambient_environment N2
_diffrn_ambient_temperature 120(2)
_diffrn_crystal_treatment 'flash frozen in gaseous N2'
_diffrn_detector 'Hybrid Pixel Array Detector'
_diffrn_detector_area_resol_mean 5.8140
_diffrn_detector_type 'PILATUS3 R 200K Hybrid Pixel Array Detector'
_diffrn_measured_fraction_theta_full 1.000
_diffrn_measured_fraction_theta_max 0.996
_diffrn_measurement_details
;
List of Runs (angles in degrees, time in seconds):

  # Type    Start    End  Width  t~exp~   \w     \q     \k     \f   Frames
#--------------------------------------------------------------------------
  1  \w     45.00  85.00   0.50    0.50    --    0.00  57.00-120.00   80
  2  \w     50.00  89.00   0.50    0.50    --    0.00  38.00 -60.00   78
  3  \w    -18.00  31.00   0.50    0.50    --    0.00 -77.00-150.00   98
  4  \w    -33.00  33.00   0.50    0.50    --    0.00 -82.00  60.00  132
  5  \w    -25.00  49.00   0.50    0.50    --    0.00  57.00-180.00  148
  6  \w    -22.00  61.00   0.50    0.50    --    0.00  38.00  90.00  166
  7  \w    -23.00  15.00   0.50    0.50    --    0.00  38.00 -60.00   76
  8  \w    -25.00  88.00   0.50    0.50    --    0.00  57.00 -30.00  226
  9  \w    -25.00  43.00   0.50    0.50    --    0.00  57.00-120.00  136
 10  \w     -1.00  31.00   0.50    0.50    --    0.00 -77.00 -60.00   64
 11  \w    -38.00 -12.00   0.50    0.50    --    0.00 -77.00 -60.00   52
 12  \w     58.00  87.00   0.50    0.50    --    0.00  57.00-180.00   58
 13  \w    114.00 186.00   0.50    2.00    --   97.40  75.00 -22.82  144
 14  \w     66.00  91.00   0.50    2.00    --   97.40  75.00 -22.82   50
 15  \w     69.00 122.00   0.50    2.00    --   97.40  67.00 124.90  106
 16  \w     68.00  94.00   0.50    2.00    --   97.40  73.00-130.66   52
 17  \w     69.00  95.00   0.50    2.00    --   97.40  66.00  26.54   52
 18  \w     68.00 180.00   0.50    2.00    --   97.40  71.00-117.43  224
 19  \w     68.00 184.00   0.50    2.00    --   97.40  72.00 126.62  232
 20  \w      9.00 130.00   0.50    2.00    --   97.40 -82.00 -30.00  242
 21  \w     69.00  95.00   0.50    2.00    --   97.40  69.00 109.98   52
 22  \w     70.00 185.00   0.50    2.00    --   97.40  64.00 -54.42  230
 23  \w     15.00  76.00   0.50    2.00    --   97.40 -82.00 -90.00  122
 24  \w     89.00 131.00   0.50    2.00    --   97.40 -82.00 -90.00   84
 25  \w     67.00  93.00   0.50    2.00    --   97.40 -82.00  90.00   52
 26  \w    103.00 130.00   0.50    2.00    --   97.40 -82.00  90.00   54
 27  \w     71.00  97.00   0.50    2.00    --   97.40  61.00 -90.00   52
 28  \w    116.00 155.00   0.50    2.00    --   97.40  69.00  -1.53   78
 29  \w     71.00  97.00   0.50    2.00    --   97.40  61.00  90.00   52
 30  \w     69.00  95.00   0.50    2.00    --   97.40  69.00  -1.53   52
 31  \w    148.00 183.00   0.50    2.00    --   97.40  72.00  98.40   70
 32  \w     68.00  93.00   0.50    2.00    --   97.40  70.00 -52.03   50
 33  \w     66.00  91.00   0.50    2.00    --   97.40  75.00-102.18   50
 34  \w    114.00 140.00   0.50    2.00    --   97.40  61.00-180.00   52
 35  \w     71.00  96.00   0.50    2.00    --   97.40  61.00-180.00   50
 36  \w     72.00 178.00   0.50    2.00    --   97.40  55.00 -66.99  212
 37  \w      9.00 129.00   0.50    2.00    --   97.40 -82.00  60.00  240
 38  \w     68.00  94.00   0.50    2.00    --   97.40  72.00  98.40   52
 39  \w      9.00 124.00   0.50    2.00    --   97.40 -82.00-120.00  230
 40  \w     71.00  96.00   0.50    2.00    --   97.40  61.00 -60.00   50
 41  \w     74.00 152.00   0.50    2.00    --   97.40  45.00  60.00  156
 42  \w     75.00 107.00   0.50    2.00    --   97.40  45.00   0.00   64
 43  \w     71.00  96.00   0.50    2.00    --   97.40  61.00-150.00   50
 44  \w     74.00 185.00   0.50    2.00    --   97.40  45.00 120.00  222
 45  \w     74.00 105.00   0.50    2.00    --   97.40  45.00  30.00   62
 46  \w     71.00 113.00   0.50    2.00    --   97.40  61.00  60.00   84
 47  \w     40.00 128.00   0.50    2.00    --   97.40 -82.00-180.00  176
 48  \w     73.00 123.00   0.50    2.00    --   97.40  30.00 120.00  100
 49  \w     71.00  96.00   0.50    2.00    --   97.40  61.00 -30.00   50
 50  \w      9.00 123.00   0.50    2.00    --   97.40 -61.00  60.00  228
 51  \w    123.00 178.00   0.50    2.00    --   97.40  73.00  55.20  110
 52  \w     67.00  92.00   0.50    2.00    --   97.40  73.00  55.20   50
 53  \w     71.00  97.00   0.50    2.00    --   97.40  61.00 150.00   52
 54  \w     68.00 167.00   0.50    2.00    --   97.40  70.00-132.48  198
 55  \w     69.00 126.00   0.50    2.00    --   97.40  67.00-147.54  114
 56  \w     71.00 186.00   0.50    2.00    --   97.40  59.00 164.00  230
 57  \w     70.00  95.00   0.50    2.00    --   97.40  64.00-171.98   50
;
_diffrn_measurement_device '\k-geometry diffractometer'
_diffrn_measurement_device_type 'XtalLAB PRO MM007, PILATUS3 R 200K'
_diffrn_measurement_method '\w scans'
_diffrn_measurement_specimen_support 'MiTeGen micromount'
_diffrn_orient_matrix_type 'CrysAlisPro convention (1999,Acta A55,543-557)'
_diffrn_orient_matrix_UB_11 -0.0244777000
_diffrn_orient_matrix_UB_12 -0.0236178000
_diffrn_orient_matrix_UB_13 -0.0593828000
_diffrn_orient_matrix_UB_21 -0.0202204000
_diffrn_orient_matrix_UB_22 -0.0686937000
_diffrn_orient_matrix_UB_23 0.0247007000
_diffrn_orient_matrix_UB_31 -0.0800062000
_diffrn_orient_matrix_UB_32 0.0245840000
_diffrn_orient_matrix_UB_33 0.0119248000
_diffrn_radiation_monochromator mirror
_diffrn_radiation_probe x-ray
_diffrn_radiation_type 'Cu K\a'
_diffrn_radiation_wavelength 1.54184
_diffrn_reflns_av_R_equivalents 0.0415
_diffrn_reflns_av_unetI/netI 0.0132
_diffrn_reflns_Laue_measured_fraction_full 1.000
_diffrn_reflns_Laue_measured_fraction_max 0.996
_diffrn_reflns_limit_h_max 21
_diffrn_reflns_limit_h_min -22
_diffrn_reflns_limit_k_max 25
_diffrn_reflns_limit_k_min -25
_diffrn_reflns_limit_l_max 29
_diffrn_reflns_limit_l_min -29
_diffrn_reflns_number 202923
_diffrn_reflns_point_group_measured_fraction_full 1.000
_diffrn_reflns_point_group_measured_fraction_max 0.996
_diffrn_reflns_theta_full 67.684
_diffrn_reflns_theta_max 75.872
_diffrn_reflns_theta_min 3.753
_diffrn_source 'rotating anode'
_diffrn_source_type 'MicroMax 007 HF'
_exptl_absorpt_coefficient_mu 0.528
_exptl_absorpt_correction_T_max 1.000
_exptl_absorpt_correction_T_min 0.547
_exptl_absorpt_correction_type gaussian
_exptl_absorpt_process_details
;
CrysAlisPro 1.171.40.67a (Rigaku Oxford Diffraction, 2019)
Numerical absorption correction based on gaussian integration over
			a multifaceted crystal model
Empirical absorption correction using spherical harmonics,
 implemented in SCALE3 ABSPACK scaling algorithm.
;
_exptl_crystal_colour orange
_exptl_crystal_colour_primary orange
_exptl_crystal_density_diffrn 1.170
_exptl_crystal_description tablet
_exptl_crystal_F_000 3192
_exptl_crystal_size_max 0.344
_exptl_crystal_size_mid 0.156
_exptl_crystal_size_min 0.049
_refine_diff_density_max 0.731
_refine_diff_density_min -0.432
_refine_diff_density_rms 0.036
_refine_ls_extinction_method none
_refine_ls_goodness_of_fit_ref 1.041
_refine_ls_hydrogen_treatment constr
_refine_ls_matrix_type full
_refine_ls_number_parameters 526
_refine_ls_number_reflns 8791
_refine_ls_number_restraints 9
_refine_ls_restrained_S_all 1.042
_refine_ls_R_factor_all 0.0495
_refine_ls_R_factor_gt 0.0475
_refine_ls_shift/su_max 0.001
_refine_ls_shift/su_mean 0.000
_refine_ls_structure_factor_coef Fsqd
_refine_ls_weighting_details 'w=1/[\s^2^(Fo^2^)+(0.0524P)^2^+3.7834P] where P=(Fo^2^+2Fc^2^)/3'
_refine_ls_weighting_scheme calc
_refine_ls_wR_factor_gt 0.1217
_refine_ls_wR_factor_ref 0.1232
_reflns_Friedel_coverage 0.000
_reflns_number_gt 8297
_reflns_number_total 8791
_reflns_threshold_expression 'I > 2\s(I)'
_cod_data_source_file d4sc01286k15.cif
_cod_data_source_block 2Mes_C6H6
_cod_depositor_comments 'Adding full bibliography for 1571567--1571581.cif.'
_cod_database_code 1571571
_nottingham_internal_coll_name FENCLR
_nottingham_internal_coll_number 19437
_nottingham_internal_coll_client NTC/DLK
_nottingham_internal_coll_type custom
_nottingham_internal_coll_frame_method '\w scans'
_nottingham_internal_coll_frame_time '0.50, 2.00'
_nottingham_internal_coll_frame_width 0.50
_nottingham_internal_coll_user pczntc
_nottingham_internal_coll_date 02/06/2023
_nottingham_internal_coll_location NOTTS
_nottingham_internal_coll_instrument 'XtalLAB PRO, A00000876'
_nottingham_internal_process_date 05/06/2023
_nottingham_internal_process_user pczntc
_nottingham_internal_solution_date 05/06/2023
_nottingham_internal_solution_user pczntc
_nottingham_internal_refinement_date 05/06/2023
_nottingham_internal_refinement_user pczntc
_nottingham_internal_self_archive_date 05/06/2023
_nottingham_internal_self_validation_date 05/06/2023
_nottingham_internal_self_validation_user pczntc
_shelx_shelxl_version_number 2018/3
_chemical_oxdiff_formula 'C50 H52 O2'
_chemical_oxdiff_usercomment 'FENCLR # MM-912 for NTC/DLK fomblin oil on micromount'
_shelx_space_group_comment
;
The symmetry employed for this shelxl refinement is uniquely defined
by the following loop, which should always be used as a source of
symmetry information in preference to the above space-group names.
They are only intended as comments.
;
_olex2_refinement_description
;
1. Fixed Uiso
 At 1.2 times of:
  All C(H) groups
 At 1.5 times of:
  All C(H,H,H) groups
2. Rigid body (RIGU) restrains
 C54, C53, H53, H54, C55, H55
 with sigma for 1-2 distances of 0.004 and sigma for 1-3 distances of 0.004
3.a Aromatic/amide H refined with riding coordinates:
 C7(H7), C8(H8), C9(H9), C13(H13), C15(H15), C22(H22), C24(H24), C31(H31),
 C32(H32), C33(H33), C37(H37), C39(H39), C46(H46), C48(H48), C53(H53), C54(H54),
  C55(H55)
3.b Idealised Me refined as rotating group:
 C17(H17A,H17B,H17C), C18(H18A,H18B,H18C), C19(H19A,H19B,H19C), C26(H26A,H26B,
 H26C), C27(H27A,H27B,H27C), C28(H28A,H28B,H28C), C41(H41A,H41B,H41C), C42(H42A,
 H42B,H42C), C43(H43A,H43B,H43C), C50(H50A,H50B,H50C), C51(H51A,H51B,H51C),
 C52(H52A,H52B,H52C)
;
_olex2_exptl_crystal_mounting_method 'in fomblin film on a micromount'
_olex2_submission_special_instructions 'No special instructions were received'
_oxdiff_exptl_absorpt_empirical_details
;
Empirical correction (ABSPACK) includes:
- Absorption correction using spherical harmonics
- Frame scaling
;
_oxdiff_exptl_absorpt_empirical_full_max 1.296
_oxdiff_exptl_absorpt_empirical_full_min 0.869

loop_
_space_group_symop_operation_xyz
'x, y, z'
'-x+1/2, -y, z+1/2'
'-x, y+1/2, -z+1/2'
'x+1/2, -y+1/2, -z'
'-x, -y, -z'
'x-1/2, y, -z-1/2'
'x, -y-1/2, z-1/2'
'-x-1/2, y-1/2, z'

loop_
_atom_site_label
_atom_site_type_symbol
_atom_site_fract_x
_atom_site_fract_y
_atom_site_fract_z
_atom_site_U_iso_or_equiv
_atom_site_adp_type
_atom_site_occupancy
_atom_site_site_symmetry_order
_atom_site_calc_flag
_atom_site_refinement_flags_posn
_atom_site_refinement_flags_adp
_atom_site_refinement_flags_occupancy
_atom_site_disorder_assembly
_atom_site_disorder_group
O1 O 0.72586(6) 0.62503(6) 0.34357(7) 0.0626(4) Uani 1 1 d . . . . .
O2 O 0.47961(6) 0.66221(6) 0.31450(7) 0.0631(4) Uani 1 1 d . . . . .
C1 C 0.65974(8) 0.63510(7) 0.33642(6) 0.0374(3) Uani 1 1 d . . . . .
C2 C 0.61330(7) 0.69326(6) 0.32235(5) 0.0309(3) Uani 1 1 d . . . . .
C3 C 0.54606(8) 0.65176(7) 0.32202(6) 0.0388(3) Uani 1 1 d . . . . .
C4 C 0.59231(7) 0.59338(6) 0.33638(5) 0.0307(3) Uani 1 1 d . . . . .
C5 C 0.62898(7) 0.76370(6) 0.31411(5) 0.0317(3) Uani 1 1 d . . . . .
C6 C 0.59543(8) 0.81105(6) 0.35035(6) 0.0345(3) Uani 1 1 d . . . . .
C7 C 0.61559(9) 0.87773(7) 0.34437(6) 0.0398(3) Uani 1 1 d . . . . .
H7 H 0.593767 0.910210 0.368541 0.048 Uiso 1 1 calc R U . . .
C8 C 0.66693(9) 0.89727(7) 0.30373(6) 0.0420(3) Uani 1 1 d . . . . .
H8 H 0.681472 0.942651 0.301168 0.050 Uiso 1 1 calc R U . . .
C9 C 0.69715(8) 0.85100(7) 0.26681(6) 0.0391(3) Uani 1 1 d . . . . .
H9 H 0.731156 0.865168 0.238299 0.047 Uiso 1 1 calc R U . . .
C10 C 0.67831(8) 0.78375(6) 0.27092(6) 0.0338(3) Uani 1 1 d . . . . .
C11 C 0.53999(8) 0.79092(6) 0.39451(5) 0.0344(3) Uani 1 1 d . . . . .
C12 C 0.46352(8) 0.79918(7) 0.38344(6) 0.0374(3) Uani 1 1 d . . . . .
C13 C 0.41187(9) 0.78187(7) 0.42476(6) 0.0413(3) Uani 1 1 d . . . . .
H13 H 0.360100 0.786266 0.416647 0.050 Uiso 1 1 calc R U . . .
C14 C 0.43365(9) 0.75827(7) 0.47774(6) 0.0411(3) Uani 1 1 d . . . . .
C15 C 0.50952(9) 0.75137(7) 0.48828(6) 0.0420(3) Uani 1 1 d . . . . .
H15 H 0.525243 0.735800 0.524444 0.050 Uiso 1 1 calc R U . . .
C16 C 0.56358(9) 0.76656(7) 0.44752(6) 0.0385(3) Uani 1 1 d . . . . .
C17 C 0.43697(9) 0.82687(8) 0.32755(6) 0.0458(3) Uani 1 1 d . . . . .
H17A H 0.453022 0.873329 0.324031 0.069 Uiso 1 1 calc R U . . .
H17B H 0.382313 0.824603 0.325852 0.069 Uiso 1 1 calc R U . . .
H17C H 0.458310 0.800706 0.296403 0.069 Uiso 1 1 calc R U . . .
C18 C 0.37538(11) 0.74105(9) 0.52156(7) 0.0543(4) Uani 1 1 d . . . . .
H18A H 0.346846 0.702191 0.508799 0.081 Uiso 1 1 calc R U . . .
H18B H 0.341498 0.778908 0.526634 0.081 Uiso 1 1 calc R U . . .
H18C H 0.399911 0.730847 0.557722 0.081 Uiso 1 1 calc R U . . .
C19 C 0.64546(10) 0.75875(9) 0.46111(7) 0.0496(4) Uani 1 1 d . . . . .
H19A H 0.651690 0.752424 0.502097 0.074 Uiso 1 1 calc R U . . .
H19B H 0.672504 0.798777 0.449154 0.074 Uiso 1 1 calc R U . . .
H19C H 0.665388 0.719958 0.440933 0.074 Uiso 1 1 calc R U . . .
C20 C 0.70397(8) 0.73692(6) 0.22577(6) 0.0337(3) Uani 1 1 d . . . . .
C21 C 0.77832(8) 0.71469(7) 0.22471(6) 0.0363(3) Uani 1 1 d . . . . .
C22 C 0.80205(8) 0.67563(7) 0.17923(6) 0.0410(3) Uani 1 1 d . . . . .
H22 H 0.852203 0.660162 0.178486 0.049 Uiso 1 1 calc R U . . .
C23 C 0.75427(9) 0.65866(7) 0.13483(6) 0.0394(3) Uani 1 1 d . . . . .
C24 C 0.68126(8) 0.68148(7) 0.13672(6) 0.0379(3) Uani 1 1 d . . . . .
H24 H 0.648265 0.670457 0.106554 0.045 Uiso 1 1 calc R U . . .
C25 C 0.65477(8) 0.72011(7) 0.18152(6) 0.0364(3) Uani 1 1 d . . . . .
C26 C 0.83152(8) 0.73222(8) 0.27211(6) 0.0438(3) Uani 1 1 d . . . . .
H26A H 0.837266 0.780677 0.274087 0.066 Uiso 1 1 calc R U . . .
H26B H 0.880253 0.711676 0.264811 0.066 Uiso 1 1 calc R U . . .
H26C H 0.811591 0.715700 0.308208 0.066 Uiso 1 1 calc R U . . .
C27 C 0.78125(10) 0.61575(9) 0.08626(7) 0.0511(4) Uani 1 1 d . . . . .
H27A H 0.834590 0.623849 0.079826 0.077 Uiso 1 1 calc R U . . .
H27B H 0.753188 0.626841 0.051805 0.077 Uiso 1 1 calc R U . . .
H27C H 0.773471 0.568735 0.095652 0.077 Uiso 1 1 calc R U . . .
C28 C 0.57502(9) 0.74463(8) 0.18055(7) 0.0468(4) Uani 1 1 d . . . . .
H28A H 0.546290 0.721964 0.210233 0.070 Uiso 1 1 calc R U . . .
H28B H 0.552792 0.735111 0.143406 0.070 Uiso 1 1 calc R U . . .
H28C H 0.574209 0.792745 0.187394 0.070 Uiso 1 1 calc R U . . .
C29 C 0.58066(7) 0.52279(6) 0.34541(5) 0.0314(3) Uani 1 1 d . . . . .
C30 C 0.54148(8) 0.48529(7) 0.30440(6) 0.0362(3) Uani 1 1 d . . . . .
C31 C 0.53675(10) 0.41651(7) 0.31115(6) 0.0435(3) Uani 1 1 d . . . . .
H31 H 0.510894 0.390647 0.283683 0.052 Uiso 1 1 calc R U . . .
C32 C 0.56921(10) 0.38550(7) 0.35727(6) 0.0453(4) Uani 1 1 d . . . . .
H32 H 0.566947 0.338421 0.360661 0.054 Uiso 1 1 calc R U . . .
C33 C 0.60516(9) 0.42281(7) 0.39874(6) 0.0392(3) Uani 1 1 d . . . . .
H33 H 0.626195 0.400999 0.430761 0.047 Uiso 1 1 calc R U . . .
C34 C 0.61080(7) 0.49189(6) 0.39403(5) 0.0326(3) Uani 1 1 d . . . . .
C35 C 0.50843(9) 0.51829(6) 0.25370(6) 0.0370(3) Uani 1 1 d . . . . .
C36 C 0.43143(8) 0.53183(7) 0.25273(6) 0.0390(3) Uani 1 1 d . . . . .
C37 C 0.40115(9) 0.56484(8) 0.20605(6) 0.0423(3) Uani 1 1 d . . . . .
H37 H 0.349138 0.574266 0.205332 0.051 Uiso 1 1 calc R U . . .
C38 C 0.44542(9) 0.58421(8) 0.16062(6) 0.0436(3) Uani 1 1 d . . . . .
C39 C 0.52119(9) 0.56944(8) 0.16245(6) 0.0436(3) Uani 1 1 d . . . . .
H39 H 0.551715 0.582261 0.131320 0.052 Uiso 1 1 calc R U . . .
C40 C 0.55425(9) 0.53663(7) 0.20802(6) 0.0402(3) Uani 1 1 d . . . . .
C41 C 0.38213(9) 0.51285(8) 0.30205(7) 0.0465(4) Uani 1 1 d . . . . .
H41A H 0.383500 0.464480 0.307308 0.070 Uiso 1 1 calc R U . . .
H41B H 0.330690 0.526936 0.294315 0.070 Uiso 1 1 calc R U . . .
H41C H 0.400138 0.534817 0.336590 0.070 Uiso 1 1 calc R U . . .
C42 C 0.41289(10) 0.62173(10) 0.11118(7) 0.0562(4) Uani 1 1 d . . . . .
H42A H 0.358264 0.621937 0.114126 0.084 Uiso 1 1 calc R U . . .
H42B H 0.427774 0.600075 0.075658 0.084 Uiso 1 1 calc R U . . .
H42C H 0.431446 0.667624 0.111560 0.084 Uiso 1 1 calc R U . . .
C43 C 0.63677(9) 0.52140(8) 0.20745(7) 0.0481(4) Uani 1 1 d . . . . .
H43A H 0.663605 0.555511 0.229113 0.072 Uiso 1 1 calc R U . . .
H43B H 0.654886 0.521114 0.168191 0.072 Uiso 1 1 calc R U . . .
H43C H 0.645451 0.477683 0.224693 0.072 Uiso 1 1 calc R U . . .
C44 C 0.63915(7) 0.53127(6) 0.44337(5) 0.0317(3) Uani 1 1 d . . . . .
C45 C 0.71444(8) 0.52816(7) 0.45931(6) 0.0369(3) Uani 1 1 d . . . . .
C46 C 0.73733(8) 0.56100(7) 0.50846(6) 0.0411(3) Uani 1 1 d . . . . .
H46 H 0.788699 0.560136 0.518612 0.049 Uiso 1 1 calc R U . . .
C47 C 0.68727(8) 0.59500(7) 0.54309(6) 0.0386(3) Uani 1 1 d . . . . .
C48 C 0.61296(8) 0.59743(7) 0.52641(6) 0.0360(3) Uani 1 1 d . . . . .
H48 H 0.578058 0.620288 0.549720 0.043 Uiso 1 1 calc R U . . .
C49 C 0.58782(7) 0.56745(6) 0.47656(6) 0.0323(3) Uani 1 1 d . . . . .
C50 C 0.77055(9) 0.49079(9) 0.42375(7) 0.0482(4) Uani 1 1 d . . . . .
H50A H 0.759846 0.442997 0.425576 0.072 Uiso 1 1 calc R U . . .
H50B H 0.820986 0.499186 0.438299 0.072 Uiso 1 1 calc R U . . .
H50C H 0.767290 0.505893 0.384269 0.072 Uiso 1 1 calc R U . . .
C51 C 0.71244(10) 0.62835(9) 0.59726(7) 0.0523(4) Uani 1 1 d . . . . .
H51A H 0.759372 0.608219 0.610104 0.078 Uiso 1 1 calc R U . . .
H51B H 0.674103 0.622531 0.626557 0.078 Uiso 1 1 calc R U . . .
H51C H 0.720176 0.675944 0.590287 0.078 Uiso 1 1 calc R U . . .
C52 C 0.50624(8) 0.57311(7) 0.46081(6) 0.0378(3) Uani 1 1 d . . . . .
H52A H 0.500022 0.607880 0.432009 0.057 Uiso 1 1 calc R U . . .
H52B H 0.477047 0.584641 0.494607 0.057 Uiso 1 1 calc R U . . .
H52C H 0.488712 0.530479 0.445581 0.057 Uiso 1 1 calc R U . . .
C53 C 0.56572(16) 0.52131(14) 0.02356(10) 0.0872(7) Uani 1 1 d . . . . .
H53 H 0.611317 0.536928 0.039341 0.105 Uiso 1 1 calc R U . . .
C54 C 0.53820(19) 0.46162(14) 0.03881(10) 0.0891(8) Uani 1 1 d . . . . .
H54 H 0.564096 0.434879 0.065630 0.107 Uiso 1 1 calc R U . . .
C55 C 0.47333(19) 0.43986(10) 0.01568(11) 0.0908(9) Uani 1 1 d . . . . .
H55 H 0.454115 0.397576 0.026303 0.109 Uiso 1 1 calc R U . . .

loop_
_atom_site_aniso_label
_atom_site_aniso_U_11
_atom_site_aniso_U_22
_atom_site_aniso_U_33
_atom_site_aniso_U_23
_atom_site_aniso_U_13
_atom_site_aniso_U_12
O1 0.0347(6) 0.0411(6) 0.1119(11) 0.0193(6) -0.0031(6) -0.0006(5)
O2 0.0409(6) 0.0365(6) 0.1119(11) -0.0022(6) -0.0207(6) 0.0012(5)
C1 0.0346(7) 0.0294(6) 0.0484(8) 0.0037(6) 0.0020(6) -0.0002(5)
C2 0.0371(7) 0.0270(6) 0.0287(6) -0.0019(5) 0.0002(5) 0.0004(5)
C3 0.0426(8) 0.0276(6) 0.0463(8) -0.0014(6) -0.0079(6) -0.0013(6)
C4 0.0358(7) 0.0278(6) 0.0284(6) -0.0025(5) 0.0021(5) -0.0006(5)
C5 0.0371(7) 0.0266(6) 0.0315(6) -0.0007(5) -0.0044(5) -0.0005(5)
C6 0.0446(7) 0.0275(6) 0.0312(6) -0.0012(5) -0.0054(5) 0.0016(5)
C7 0.0556(9) 0.0271(6) 0.0368(7) -0.0030(5) -0.0046(6) 0.0013(6)
C8 0.0576(9) 0.0262(6) 0.0421(7) 0.0007(5) -0.0071(7) -0.0044(6)
C9 0.0471(8) 0.0320(7) 0.0383(7) 0.0034(5) -0.0017(6) -0.0066(6)
C10 0.0368(7) 0.0294(6) 0.0353(6) 0.0005(5) -0.0033(5) -0.0023(5)
C11 0.0483(8) 0.0240(6) 0.0309(6) -0.0035(5) -0.0017(6) 0.0028(5)
C12 0.0497(8) 0.0277(6) 0.0347(7) -0.0018(5) -0.0023(6) 0.0049(6)
C13 0.0479(8) 0.0333(7) 0.0426(8) -0.0012(6) 0.0008(6) 0.0046(6)
C14 0.0577(9) 0.0286(6) 0.0371(7) -0.0025(5) 0.0047(6) 0.0025(6)
C15 0.0650(10) 0.0301(6) 0.0308(7) 0.0005(5) -0.0024(6) 0.0034(6)
C16 0.0532(8) 0.0281(6) 0.0342(7) -0.0017(5) -0.0049(6) 0.0039(6)
C17 0.0519(9) 0.0455(8) 0.0400(8) 0.0046(6) -0.0060(7) 0.0055(7)
C18 0.0718(11) 0.0454(9) 0.0457(9) 0.0005(7) 0.0110(8) -0.0039(8)
C19 0.0571(9) 0.0501(9) 0.0416(8) 0.0046(7) -0.0107(7) 0.0035(7)
C20 0.0385(7) 0.0287(6) 0.0339(6) 0.0020(5) 0.0021(5) -0.0038(5)
C21 0.0376(7) 0.0353(7) 0.0361(7) 0.0024(5) 0.0022(5) -0.0054(5)
C22 0.0375(7) 0.0433(8) 0.0421(7) -0.0005(6) 0.0060(6) -0.0010(6)
C23 0.0464(8) 0.0371(7) 0.0345(7) 0.0008(6) 0.0065(6) -0.0042(6)
C24 0.0453(8) 0.0350(7) 0.0335(7) 0.0003(5) -0.0013(6) -0.0041(6)
C25 0.0411(7) 0.0314(6) 0.0368(7) 0.0016(5) -0.0014(6) -0.0019(5)
C26 0.0378(7) 0.0506(9) 0.0429(8) -0.0015(6) -0.0007(6) -0.0048(6)
C27 0.0566(10) 0.0564(10) 0.0404(8) -0.0070(7) 0.0081(7) 0.0008(8)
C28 0.0453(8) 0.0487(8) 0.0464(8) -0.0076(7) -0.0089(7) 0.0057(7)
C29 0.0356(7) 0.0259(6) 0.0326(6) -0.0024(5) 0.0055(5) -0.0001(5)
C30 0.0455(8) 0.0301(6) 0.0329(6) -0.0035(5) 0.0049(6) -0.0039(5)
C31 0.0640(10) 0.0295(7) 0.0370(7) -0.0058(6) 0.0024(7) -0.0073(6)
C32 0.0683(10) 0.0243(6) 0.0434(8) -0.0023(6) 0.0060(7) -0.0017(6)
C33 0.0527(8) 0.0281(6) 0.0367(7) 0.0012(5) 0.0045(6) 0.0040(6)
C34 0.0365(7) 0.0281(6) 0.0332(6) -0.0021(5) 0.0061(5) 0.0030(5)
C35 0.0504(8) 0.0286(6) 0.0320(6) -0.0041(5) 0.0001(6) -0.0077(6)
C36 0.0463(8) 0.0352(7) 0.0353(7) -0.0049(6) -0.0004(6) -0.0095(6)
C37 0.0450(8) 0.0428(8) 0.0390(7) -0.0015(6) -0.0020(6) -0.0089(6)
C38 0.0508(9) 0.0448(8) 0.0352(7) -0.0014(6) -0.0032(6) -0.0085(7)
C39 0.0539(9) 0.0439(8) 0.0330(7) 0.0008(6) 0.0047(6) -0.0101(7)
C40 0.0489(8) 0.0354(7) 0.0362(7) -0.0044(6) 0.0029(6) -0.0076(6)
C41 0.0492(9) 0.0494(9) 0.0410(8) 0.0002(7) 0.0034(7) -0.0085(7)
C42 0.0578(10) 0.0707(11) 0.0402(8) 0.0109(8) -0.0036(7) -0.0092(9)
C43 0.0549(9) 0.0480(8) 0.0413(8) 0.0014(7) 0.0094(7) -0.0013(7)
C44 0.0363(7) 0.0266(6) 0.0322(6) 0.0008(5) 0.0030(5) 0.0022(5)
C45 0.0373(7) 0.0349(7) 0.0385(7) 0.0020(5) 0.0018(6) 0.0053(5)
C46 0.0361(7) 0.0422(7) 0.0451(8) 0.0024(6) -0.0048(6) 0.0011(6)
C47 0.0463(8) 0.0334(7) 0.0361(7) 0.0001(5) -0.0019(6) -0.0043(6)
C48 0.0415(7) 0.0309(6) 0.0356(7) -0.0037(5) 0.0055(6) 0.0006(5)
C49 0.0355(7) 0.0272(6) 0.0342(6) 0.0001(5) 0.0041(5) 0.0002(5)
C50 0.0400(8) 0.0521(9) 0.0526(9) -0.0025(7) 0.0035(7) 0.0127(7)
C51 0.0584(10) 0.0538(9) 0.0447(8) -0.0074(7) -0.0064(7) -0.0089(8)
C52 0.0357(7) 0.0379(7) 0.0397(7) -0.0049(6) 0.0050(6) 0.0024(6)
C53 0.0969(18) 0.0923(17) 0.0723(14) -0.0174(13) 0.0421(13) 0.0093(14)
C54 0.125(2) 0.0763(15) 0.0660(14) 0.0242(12) 0.0420(15) 0.0449(15)
C55 0.151(2) 0.0363(9) 0.0854(16) 0.0099(10) 0.0730(17) 0.0102(12)

loop_
_atom_type_symbol
_atom_type_description
_atom_type_scat_dispersion_real
_atom_type_scat_dispersion_imag
_atom_type_scat_source
C C 0.0181 0.0091 'International Tables Vol C Tables 4.2.6.8 and 6.1.1.4'
H H 0.0000 0.0000 'International Tables Vol C Tables 4.2.6.8 and 6.1.1.4'
O O 0.0492 0.0322 'International Tables Vol C Tables 4.2.6.8 and 6.1.1.4'

loop_
_exptl_crystal_face_index_h
_exptl_crystal_face_index_k
_exptl_crystal_face_index_l
_exptl_crystal_face_perp_dist
1 -2 15 0.0812
9 -3 -10 0.1595
0 0 -15 0.0625
8 -3 10 0.1285
-11 1 3 0.1310
-1 -13 -1 0.0079
1 13 1 0.0409
-10 5 -6 0.1109
-9 2 10 0.1130

loop_
_geom_angle_atom_site_label_1
_geom_angle_atom_site_label_2
_geom_angle_atom_site_label_3
_geom_angle
_geom_angle_site_symmetry_1
_geom_angle_site_symmetry_3
_geom_angle_publ_flag
O1 C1 C2 135.64(13) . . ?
O1 C1 C4 134.96(13) . . ?
C4 C1 C2 89.37(10) . . ?
C3 C2 C1 90.76(10) . . ?
C5 C2 C1 133.87(12) . . ?
C5 C2 C3 135.34(12) . . ?
O2 C3 C2 134.73(13) . . ?
O2 C3 C4 135.79(13) . . ?
C2 C3 C4 89.45(11) . . ?
C1 C4 C3 90.42(10) . . ?
C29 C4 C1 132.56(12) . . ?
C29 C4 C3 136.99(12) . . ?
C6 C5 C2 119.50(12) . . ?
C10 C5 C2 119.74(12) . . ?
C10 C5 C6 120.76(12) . . ?
C5 C6 C11 121.40(11) . . ?
C7 C6 C5 118.43(13) . . ?
C7 C6 C11 120.17(12) . . ?
C6 C7 H7 119.5 . . ?
C8 C7 C6 120.95(13) . . ?
C8 C7 H7 119.5 . . ?
C7 C8 H8 119.9 . . ?
C9 C8 C7 120.26(13) . . ?
C9 C8 H8 119.9 . . ?
C8 C9 H9 119.6 . . ?
C8 C9 C10 120.84(13) . . ?
C10 C9 H9 119.6 . . ?
C5 C10 C20 121.89(11) . . ?
C9 C10 C5 118.62(12) . . ?
C9 C10 C20 119.11(12) . . ?
C12 C11 C6 119.12(12) . . ?
C12 C11 C16 119.94(13) . . ?
C16 C11 C6 120.88(13) . . ?
C11 C12 C17 120.92(13) . . ?
C13 C12 C11 119.35(13) . . ?
C13 C12 C17 119.73(14) . . ?
C12 C13 H13 119.0 . . ?
C12 C13 C14 121.91(15) . . ?
C14 C13 H13 119.0 . . ?
C13 C14 C18 119.92(15) . . ?
C15 C14 C13 117.98(14) . . ?
C15 C14 C18 122.11(14) . . ?
C14 C15 H15 118.9 . . ?
C14 C15 C16 122.20(13) . . ?
C16 C15 H15 118.9 . . ?
C11 C16 C19 121.11(14) . . ?
C15 C16 C11 118.59(14) . . ?
C15 C16 C19 120.27(13) . . ?
C12 C17 H17A 109.5 . . ?
C12 C17 H17B 109.5 . . ?
C12 C17 H17C 109.5 . . ?
H17A C17 H17B 109.5 . . ?
H17A C17 H17C 109.5 . . ?
H17B C17 H17C 109.5 . . ?
C14 C18 H18A 109.5 . . ?
C14 C18 H18B 109.5 . . ?
C14 C18 H18C 109.5 . . ?
H18A C18 H18B 109.5 . . ?
H18A C18 H18C 109.5 . . ?
H18B C18 H18C 109.5 . . ?
C16 C19 H19A 109.5 . . ?
C16 C19 H19B 109.5 . . ?
C16 C19 H19C 109.5 . . ?
H19A C19 H19B 109.5 . . ?
H19A C19 H19C 109.5 . . ?
H19B C19 H19C 109.5 . . ?
C21 C20 C10 120.32(12) . . ?
C21 C20 C25 120.27(13) . . ?
C25 C20 C10 119.17(12) . . ?
C20 C21 C26 120.70(13) . . ?
C22 C21 C20 118.77(13) . . ?
C22 C21 C26 120.53(13) . . ?
C21 C22 H22 119.1 . . ?
C23 C22 C21 121.86(14) . . ?
C23 C22 H22 119.1 . . ?
C22 C23 C27 120.78(14) . . ?
C24 C23 C22 118.26(13) . . ?
C24 C23 C27 120.95(14) . . ?
C23 C24 H24 119.0 . . ?
C23 C24 C25 121.98(13) . . ?
C25 C24 H24 119.0 . . ?
C20 C25 C28 121.65(13) . . ?
C24 C25 C20 118.85(13) . . ?
C24 C25 C28 119.47(13) . . ?
C21 C26 H26A 109.5 . . ?
C21 C26 H26B 109.5 . . ?
C21 C26 H26C 109.5 . . ?
H26A C26 H26B 109.5 . . ?
H26A C26 H26C 109.5 . . ?
H26B C26 H26C 109.5 . . ?
C23 C27 H27A 109.5 . . ?
C23 C27 H27B 109.5 . . ?
C23 C27 H27C 109.5 . . ?
H27A C27 H27B 109.5 . . ?
H27A C27 H27C 109.5 . . ?
H27B C27 H27C 109.5 . . ?
C25 C28 H28A 109.5 . . ?
C25 C28 H28B 109.5 . . ?
C25 C28 H28C 109.5 . . ?
H28A C28 H28B 109.5 . . ?
H28A C28 H28C 109.5 . . ?
H28B C28 H28C 109.5 . . ?
C30 C29 C4 119.56(12) . . ?
C34 C29 C4 119.67(12) . . ?
C34 C29 C30 120.73(12) . . ?
C29 C30 C35 120.58(12) . . ?
C31 C30 C29 118.77(13) . . ?
C31 C30 C35 120.61(12) . . ?
C30 C31 H31 119.6 . . ?
C32 C31 C30 120.78(14) . . ?
C32 C31 H31 119.6 . . ?
C31 C32 H32 119.8 . . ?
C31 C32 C33 120.31(13) . . ?
C33 C32 H32 119.8 . . ?
C32 C33 H33 119.5 . . ?
C32 C33 C34 120.93(13) . . ?
C34 C33 H33 119.5 . . ?
C29 C34 C44 121.89(11) . . ?
C33 C34 C29 118.34(12) . . ?
C33 C34 C44 119.28(12) . . ?
C36 C35 C30 119.28(13) . . ?
C40 C35 C30 120.02(14) . . ?
C40 C35 C36 120.68(13) . . ?
C35 C36 C41 120.83(13) . . ?
C37 C36 C35 119.11(13) . . ?
C37 C36 C41 120.04(14) . . ?
C36 C37 H37 119.3 . . ?
C38 C37 C36 121.33(15) . . ?
C38 C37 H37 119.3 . . ?
C37 C38 C39 118.28(14) . . ?
C37 C38 C42 121.11(15) . . ?
C39 C38 C42 120.59(14) . . ?
C38 C39 H39 118.6 . . ?
C38 C39 C40 122.70(14) . . ?
C40 C39 H39 118.6 . . ?
C35 C40 C43 121.74(14) . . ?
C39 C40 C35 117.89(14) . . ?
C39 C40 C43 120.37(13) . . ?
C36 C41 H41A 109.5 . . ?
C36 C41 H41B 109.5 . . ?
C36 C41 H41C 109.5 . . ?
H41A C41 H41B 109.5 . . ?
H41A C41 H41C 109.5 . . ?
H41B C41 H41C 109.5 . . ?
C38 C42 H42A 109.5 . . ?
C38 C42 H42B 109.5 . . ?
C38 C42 H42C 109.5 . . ?
H42A C42 H42B 109.5 . . ?
H42A C42 H42C 109.5 . . ?
H42B C42 H42C 109.5 . . ?
C40 C43 H43A 109.5 . . ?
C40 C43 H43B 109.5 . . ?
C40 C43 H43C 109.5 . . ?
H43A C43 H43B 109.5 . . ?
H43A C43 H43C 109.5 . . ?
H43B C43 H43C 109.5 . . ?
C45 C44 C34 120.76(12) . . ?
C45 C44 C49 120.12(12) . . ?
C49 C44 C34 118.92(12) . . ?
C44 C45 C50 120.94(13) . . ?
C46 C45 C44 118.97(13) . . ?
C46 C45 C50 120.09(13) . . ?
C45 C46 H46 119.0 . . ?
C47 C46 C45 122.03(13) . . ?
C47 C46 H46 119.0 . . ?
C46 C47 C51 121.43(14) . . ?
C48 C47 C46 117.93(13) . . ?
C48 C47 C51 120.64(14) . . ?
C47 C48 H48 118.9 . . ?
C47 C48 C49 122.18(13) . . ?
C49 C48 H48 118.9 . . ?
C44 C49 C52 122.19(12) . . ?
C48 C49 C44 118.69(12) . . ?
C48 C49 C52 119.09(12) . . ?
C45 C50 H50A 109.5 . . ?
C45 C50 H50B 109.5 . . ?
C45 C50 H50C 109.5 . . ?
H50A C50 H50B 109.5 . . ?
H50A C50 H50C 109.5 . . ?
H50B C50 H50C 109.5 . . ?
C47 C51 H51A 109.5 . . ?
C47 C51 H51B 109.5 . . ?
C47 C51 H51C 109.5 . . ?
H51A C51 H51B 109.5 . . ?
H51A C51 H51C 109.5 . . ?
H51B C51 H51C 109.5 . . ?
C49 C52 H52A 109.5 . . ?
C49 C52 H52B 109.5 . . ?
C49 C52 H52C 109.5 . . ?
H52A C52 H52B 109.5 . . ?
H52A C52 H52C 109.5 . . ?
H52B C52 H52C 109.5 . . ?
C54 C53 H53 120.3 . . ?
C54 C53 C55 119.4(3) . 5_665 ?
C55 C53 H53 120.3 5_665 . ?
C53 C54 H54 120.2 . . ?
C53 C54 C55 119.6(3) . . ?
C55 C54 H54 120.2 . . ?
C53 C55 H55 119.5 5_665 . ?
C54 C55 C53 121.0(2) . 5_665 ?
C54 C55 H55 119.5 . . ?

loop_
_geom_bond_atom_site_label_1
_geom_bond_atom_site_label_2
_geom_bond_distance
_geom_bond_site_symmetry_2
_geom_bond_publ_flag
O1 C1 1.2121(17) . ?
O2 C3 1.2205(18) . ?
C1 C2 1.4716(18) . ?
C1 C4 1.4692(18) . ?
C2 C3 1.4638(19) . ?
C2 C5 1.4556(17) . ?
C3 C4 1.4747(18) . ?
C4 C29 1.4492(17) . ?
C5 C6 1.4122(18) . ?
C5 C10 1.4058(19) . ?
C6 C7 1.3944(19) . ?
C6 C11 1.4932(19) . ?
C7 H7 0.9500 . ?
C7 C8 1.384(2) . ?
C8 H8 0.9500 . ?
C8 C9 1.383(2) . ?
C9 H9 0.9500 . ?
C9 C10 1.3959(18) . ?
C10 C20 1.4922(18) . ?
C11 C12 1.403(2) . ?
C11 C16 1.4060(19) . ?
C12 C13 1.387(2) . ?
C12 C17 1.5061(19) . ?
C13 H13 0.9500 . ?
C13 C14 1.391(2) . ?
C14 C15 1.387(2) . ?
C14 C18 1.507(2) . ?
C15 H15 0.9500 . ?
C15 C16 1.397(2) . ?
C16 C19 1.508(2) . ?
C17 H17A 0.9800 . ?
C17 H17B 0.9800 . ?
C17 H17C 0.9800 . ?
C18 H18A 0.9800 . ?
C18 H18B 0.9800 . ?
C18 H18C 0.9800 . ?
C19 H19A 0.9800 . ?
C19 H19B 0.9800 . ?
C19 H19C 0.9800 . ?
C20 C21 1.4038(19) . ?
C20 C25 1.4055(19) . ?
C21 C22 1.394(2) . ?
C21 C26 1.509(2) . ?
C22 H22 0.9500 . ?
C22 C23 1.393(2) . ?
C23 C24 1.385(2) . ?
C23 C27 1.512(2) . ?
C24 H24 0.9500 . ?
C24 C25 1.393(2) . ?
C25 C28 1.510(2) . ?
C26 H26A 0.9800 . ?
C26 H26B 0.9800 . ?
C26 H26C 0.9800 . ?
C27 H27A 0.9800 . ?
C27 H27B 0.9800 . ?
C27 H27C 0.9800 . ?
C28 H28A 0.9800 . ?
C28 H28B 0.9800 . ?
C28 H28C 0.9800 . ?
C29 C30 1.4114(18) . ?
C29 C34 1.4099(18) . ?
C30 C31 1.3936(19) . ?
C30 C35 1.488(2) . ?
C31 H31 0.9500 . ?
C31 C32 1.380(2) . ?
C32 H32 0.9500 . ?
C32 C33 1.389(2) . ?
C33 H33 0.9500 . ?
C33 C34 1.3959(18) . ?
C34 C44 1.4947(18) . ?
C35 C36 1.405(2) . ?
C35 C40 1.402(2) . ?
C36 C37 1.394(2) . ?
C36 C41 1.508(2) . ?
C37 H37 0.9500 . ?
C37 C38 1.387(2) . ?
C38 C39 1.389(2) . ?
C38 C42 1.504(2) . ?
C39 H39 0.9500 . ?
C39 C40 1.391(2) . ?
C40 C43 1.508(2) . ?
C41 H41A 0.9800 . ?
C41 H41B 0.9800 . ?
C41 H41C 0.9800 . ?
C42 H42A 0.9800 . ?
C42 H42B 0.9800 . ?
C42 H42C 0.9800 . ?
C43 H43A 0.9800 . ?
C43 H43B 0.9800 . ?
C43 H43C 0.9800 . ?
C44 C45 1.4002(19) . ?
C44 C49 1.4082(18) . ?
C45 C46 1.394(2) . ?
C45 C50 1.508(2) . ?
C46 H46 0.9500 . ?
C46 C47 1.391(2) . ?
C47 C48 1.387(2) . ?
C47 C51 1.510(2) . ?
C48 H48 0.9500 . ?
C48 C49 1.3942(19) . ?
C49 C52 1.5107(19) . ?
C50 H50A 0.9800 . ?
C50 H50B 0.9800 . ?
C50 H50C 0.9800 . ?
C51 H51A 0.9800 . ?
C51 H51B 0.9800 . ?
C51 H51C 0.9800 . ?
C52 H52A 0.9800 . ?
C52 H52B 0.9800 . ?
C52 H52C 0.9800 . ?
C53 H53 0.9500 . ?
C53 C54 1.345(4) . ?
C53 C55 1.397(4) 5_665 ?
C54 H54 0.9500 . ?
C54 C55 1.355(4) . ?
C55 H55 0.9500 . ?

loop_
_geom_torsion_atom_site_label_1
_geom_torsion_atom_site_label_2
_geom_torsion_atom_site_label_3
_geom_torsion_atom_site_label_4
_geom_torsion
_geom_torsion_site_symmetry_1
_geom_torsion_site_symmetry_2
_geom_torsion_site_symmetry_3
_geom_torsion_site_symmetry_4
_geom_torsion_publ_flag
O1 C1 C2 C3 178.0(2) . . . . ?
O1 C1 C2 C5 -3.7(3) . . . . ?
O1 C1 C4 C3 -178.0(2) . . . . ?
O1 C1 C4 C29 0.2(3) . . . . ?
O2 C3 C4 C1 -178.4(2) . . . . ?
O2 C3 C4 C29 3.4(3) . . . . ?
C1 C2 C3 O2 178.5(2) . . . . ?
C1 C2 C3 C4 0.25(11) . . . . ?
C1 C2 C5 C6 -118.32(17) . . . . ?
C1 C2 C5 C10 60.5(2) . . . . ?
C1 C4 C29 C30 -126.29(16) . . . . ?
C1 C4 C29 C34 51.5(2) . . . . ?
C2 C1 C4 C3 0.25(11) . . . . ?
C2 C1 C4 C29 178.51(14) . . . . ?
C2 C3 C4 C1 -0.25(11) . . . . ?
C2 C3 C4 C29 -178.38(15) . . . . ?
C2 C5 C6 C7 175.28(12) . . . . ?
C2 C5 C6 C11 -4.30(19) . . . . ?
C2 C5 C10 C9 -174.87(12) . . . . ?
C2 C5 C10 C20 12.21(19) . . . . ?
C3 C2 C5 C6 59.2(2) . . . . ?
C3 C2 C5 C10 -121.91(17) . . . . ?
C3 C4 C29 C30 51.2(2) . . . . ?
C3 C4 C29 C34 -131.03(16) . . . . ?
C4 C1 C2 C3 -0.25(11) . . . . ?
C4 C1 C2 C5 178.04(14) . . . . ?
C4 C29 C30 C31 174.14(13) . . . . ?
C4 C29 C30 C35 -3.46(19) . . . . ?
C4 C29 C34 C33 -173.67(12) . . . . ?
C4 C29 C34 C44 14.44(19) . . . . ?
C5 C2 C3 O2 0.2(3) . . . . ?
C5 C2 C3 C4 -178.00(15) . . . . ?
C5 C6 C7 C8 0.3(2) . . . . ?
C5 C6 C11 C12 -99.92(15) . . . . ?
C5 C6 C11 C16 82.73(16) . . . . ?
C5 C10 C20 C21 -109.96(15) . . . . ?
C5 C10 C20 C25 75.71(17) . . . . ?
C6 C5 C10 C9 4.0(2) . . . . ?
C6 C5 C10 C20 -168.96(12) . . . . ?
C6 C7 C8 C9 2.4(2) . . . . ?
C6 C11 C12 C13 -178.65(12) . . . . ?
C6 C11 C12 C17 1.01(19) . . . . ?
C6 C11 C16 C15 177.03(12) . . . . ?
C6 C11 C16 C19 -1.17(19) . . . . ?
C7 C6 C11 C12 80.50(17) . . . . ?
C7 C6 C11 C16 -96.85(16) . . . . ?
C7 C8 C9 C10 -2.0(2) . . . . ?
C8 C9 C10 C5 -1.2(2) . . . . ?
C8 C9 C10 C20 171.93(13) . . . . ?
C9 C10 C20 C21 77.15(17) . . . . ?
C9 C10 C20 C25 -97.18(16) . . . . ?
C10 C5 C6 C7 -3.5(2) . . . . ?
C10 C5 C6 C11 176.88(12) . . . . ?
C10 C20 C21 C22 -174.50(12) . . . . ?
C10 C20 C21 C26 5.97(19) . . . . ?
C10 C20 C25 C24 173.98(12) . . . . ?
C10 C20 C25 C28 -4.1(2) . . . . ?
C11 C6 C7 C8 179.93(13) . . . . ?
C11 C12 C13 C14 1.9(2) . . . . ?
C12 C11 C16 C15 -0.30(19) . . . . ?
C12 C11 C16 C19 -178.50(13) . . . . ?
C12 C13 C14 C15 -0.9(2) . . . . ?
C12 C13 C14 C18 179.12(13) . . . . ?
C13 C14 C15 C16 -0.7(2) . . . . ?
C14 C15 C16 C11 1.3(2) . . . . ?
C14 C15 C16 C19 179.54(13) . . . . ?
C16 C11 C12 C13 -1.27(19) . . . . ?
C16 C11 C12 C17 178.38(12) . . . . ?
C17 C12 C13 C14 -177.74(13) . . . . ?
C18 C14 C15 C16 179.23(13) . . . . ?
C20 C21 C22 C23 0.5(2) . . . . ?
C21 C20 C25 C24 -0.36(19) . . . . ?
C21 C20 C25 C28 -178.41(13) . . . . ?
C21 C22 C23 C24 -0.2(2) . . . . ?
C21 C22 C23 C27 -179.47(14) . . . . ?
C22 C23 C24 C25 -0.4(2) . . . . ?
C23 C24 C25 C20 0.7(2) . . . . ?
C23 C24 C25 C28 178.78(14) . . . . ?
C25 C20 C21 C22 -0.2(2) . . . . ?
C25 C20 C21 C26 -179.76(13) . . . . ?
C26 C21 C22 C23 -179.95(13) . . . . ?
C27 C23 C24 C25 178.86(14) . . . . ?
C29 C30 C31 C32 0.5(2) . . . . ?
C29 C30 C35 C36 -101.24(16) . . . . ?
C29 C30 C35 C40 77.61(17) . . . . ?
C29 C34 C44 C45 -117.37(15) . . . . ?
C29 C34 C44 C49 67.77(17) . . . . ?
C30 C29 C34 C33 4.10(19) . . . . ?
C30 C29 C34 C44 -167.79(12) . . . . ?
C30 C31 C32 C33 2.1(2) . . . . ?
C30 C35 C36 C37 177.76(12) . . . . ?
C30 C35 C36 C41 -0.49(19) . . . . ?
C30 C35 C40 C39 -177.79(12) . . . . ?
C30 C35 C40 C43 2.5(2) . . . . ?
C31 C30 C35 C36 81.21(18) . . . . ?
C31 C30 C35 C40 -99.95(17) . . . . ?
C31 C32 C33 C34 -1.6(2) . . . . ?
C32 C33 C34 C29 -1.5(2) . . . . ?
C32 C33 C34 C44 170.60(13) . . . . ?
C33 C34 C44 C45 70.81(17) . . . . ?
C33 C34 C44 C49 -104.05(15) . . . . ?
C34 C29 C30 C31 -3.6(2) . . . . ?
C34 C29 C30 C35 178.77(12) . . . . ?
C34 C44 C45 C46 -174.45(12) . . . . ?
C34 C44 C45 C50 6.4(2) . . . . ?
C34 C44 C49 C48 172.28(12) . . . . ?
C34 C44 C49 C52 -5.93(18) . . . . ?
C35 C30 C31 C32 178.11(14) . . . . ?
C35 C36 C37 C38 0.3(2) . . . . ?
C36 C35 C40 C39 1.0(2) . . . . ?
C36 C35 C40 C43 -178.69(13) . . . . ?
C36 C37 C38 C39 0.5(2) . . . . ?
C36 C37 C38 C42 -178.05(15) . . . . ?
C37 C38 C39 C40 -0.5(2) . . . . ?
C38 C39 C40 C35 -0.2(2) . . . . ?
C38 C39 C40 C43 179.49(14) . . . . ?
C40 C35 C36 C37 -1.1(2) . . . . ?
C40 C35 C36 C41 -179.33(13) . . . . ?
C41 C36 C37 C38 178.57(14) . . . . ?
C42 C38 C39 C40 178.02(15) . . . . ?
C44 C45 C46 C47 2.1(2) . . . . ?
C45 C44 C49 C48 -2.61(19) . . . . ?
C45 C44 C49 C52 179.18(12) . . . . ?
C45 C46 C47 C48 -2.1(2) . . . . ?
C45 C46 C47 C51 177.86(14) . . . . ?
C46 C47 C48 C49 -0.3(2) . . . . ?
C47 C48 C49 C44 2.6(2) . . . . ?
C47 C48 C49 C52 -179.11(13) . . . . ?
C49 C44 C45 C46 0.3(2) . . . . ?
C49 C44 C45 C50 -178.82(13) . . . . ?
C50 C45 C46 C47 -178.76(14) . . . . ?
C51 C47 C48 C49 179.74(13) . . . . ?
C53 C54 C55 C53 -0.4(4) . . . 5_665 ?
C55 C53 C54 C55 0.4(4) 5_665 . . . ?

loop_
_exptl_oxdiff_crystal_face_indexfrac_h
_exptl_oxdiff_crystal_face_indexfrac_k
_exptl_oxdiff_crystal_face_indexfrac_l
_exptl_oxdiff_crystal_face_x
_exptl_oxdiff_crystal_face_y
_exptl_oxdiff_crystal_face_z
0.7667 -2.1093 15.0522 -0.8628 0.5012 0.0663
8.6054 -3.1573 -9.5816 0.4329 -0.1938 -0.8804
0.3160 0.2465 -15.2794 0.8938 -0.4007 -0.2014
8.0193 -3.4094 10.3134 -0.7282 0.3268 -0.6024
-11.3780 1.3755 2.6361 0.0895 0.2007 0.9756
-0.6400 -12.9809 -1.1864 0.3927 0.8753 -0.2821
0.6400 12.9809 1.1864 -0.3927 -0.8753 0.2821
-9.6315 4.7948 -6.4398 0.5049 -0.2937 0.8117
-8.5297 2.3807 9.9980 -0.4411 0.2559 0.8602
